data_7705691
loop_
_publ_author_name
'Saheli, Sania'
'Rezvani, Ali Reza'
'Yavari, Zahra'
'Dusek, Michal'
'Kucerakova, Monika'

_publ_section_title
;
 New Pd/Co-Ni electrocatalysts for formic acid electrooxidation and their
 fabrication from inorganic precursor
 [Co<sub>0.14</sub>Ni<sub>1.86</sub>(dipic)<sub>2</sub>(phen)<sub>2</sub>(H<sub>2</sub>O)<sub>2</sub>]&#x00B7;4H<sub>2</sub>O.
;
_journal_issue 44
_journal_name_full 'Dalton transactions (Cambridge, England : 2003)'
_journal_page_first 15864
_journal_page_last 15873
_journal_paper_doi 10.1039/d0dt03113e
_journal_volume 49
_journal_year 2020
_chemical_formula_moiety 'C38 H37.541 Co0.14 N6 Na0 Ni1.86 O17'
_chemical_formula_sum 'C38 H37.541 Co0.14 N6 Na0 Ni1.86 O17'
_chemical_formula_weight 967.7
_space_group_IT_number 2
_space_group_name_Hall '-P 1'
_space_group_name_H-M_alt 'P -1'
_symmetry_cell_setting triclinic
_symmetry_Int_Tables_number 2
_symmetry_space_group_name_Hall '-P 1'
_symmetry_space_group_name_H-M 'P -1'
_audit_update_record
;
2020-09-06 deposited with the CCDC.	2020-10-14 downloaded from the CCDC.
;
_cell_angle_alpha 74.004(3)
_cell_angle_beta 78.426(3)
_cell_angle_gamma 75.086(3)
_cell_formula_units_Z 2
_cell_length_a 10.0023(3)
_cell_length_b 14.5554(5)
_cell_length_c 14.7865(6)
_cell_measurement_reflns_used 5479
_cell_measurement_temperature 95.00(10)
_cell_measurement_theta_max 74.07
_cell_measurement_theta_min 4.62
_cell_volume 1980.08(13)
_computing_cell_refinement 'CrysAlisPro 1.171.39.12b (Rigaku OD, 2015)'
_computing_data_collection 'CrysAlisPro 1.171.39.12b (Rigaku OD, 2015)'
_computing_data_reduction 'CrysAlisPro 1.171.39.12b (Rigaku OD, 2015)'
_diffrn_ambient_temperature 95
_diffrn_detector 'CCD plate'
_diffrn_detector_area_resol_mean 5.2027
_diffrn_measured_fraction_theta_full 0.98
_diffrn_measured_fraction_theta_max 0.95
_diffrn_measurement_device 'four-circle diffractometer'
_diffrn_measurement_device_type 'SuperNova, Dual, Cu at home/near, AtlasS2'
_diffrn_measurement_method '\w scans'
_diffrn_radiation_monochromator mirror
_diffrn_radiation_probe x-ray
_diffrn_radiation_source 'X-ray tube'
_diffrn_radiation_type 'Cu K\a'
_diffrn_radiation_wavelength 1.54184
_diffrn_reflns_av_R_equivalents 0.0272
_diffrn_reflns_av_unetI/netI 0.049
_diffrn_reflns_limit_h_max 12
_diffrn_reflns_limit_h_min -8
_diffrn_reflns_limit_k_max 18
_diffrn_reflns_limit_k_min -16
_diffrn_reflns_limit_l_max 17
_diffrn_reflns_limit_l_min -18
_diffrn_reflns_number 11301
_diffrn_reflns_reduction_process
;
Integration of the CCD images was done by program CrysAlisPro
(Agilent Technologies, 2010). The same program was used for indexing of the
crystal shape and absorption correction.
;
_diffrn_reflns_theta_full 69.71
_diffrn_reflns_theta_max 74.27
_diffrn_reflns_theta_min 3.94
_diffrn_source 'micro-focus sealed X-ray tube'
_exptl_absorpt_coefficient_mu 2.313
_exptl_absorpt_correction_T_max 1
_exptl_absorpt_correction_T_min 0.911
_exptl_absorpt_correction_type multi-scan
_exptl_absorpt_process_details
;
CrysAlisPro 1.171.39.12b (Rigaku Oxford Diffraction, 2015)
Empirical absorption correction using spherical harmonics,
 implemented in SCALE3 ABSPACK scaling algorithm.
;
_exptl_crystal_colour blue
_exptl_crystal_density_diffrn 1.6231
_exptl_crystal_description 'polygon shape'
_exptl_crystal_F_000 999
_exptl_crystal_size_max 0.074
_exptl_crystal_size_mid 0.064
_exptl_crystal_size_min 0.039
_refine_diff_density_max 0.40
_refine_diff_density_min -0.40
_refine_ls_extinction_method none
_refine_ls_goodness_of_fit_gt 1.51
_refine_ls_goodness_of_fit_ref 1.42
_refine_ls_hydrogen_treatment mixed
_refine_ls_number_constraints 139
_refine_ls_number_parameters 618
_refine_ls_number_reflns 7650
_refine_ls_number_restraints 25
_refine_ls_R_factor_all 0.0467
_refine_ls_R_factor_gt 0.0363
_refine_ls_shift/su_max 0.0209
_refine_ls_shift/su_mean 0.0012
_refine_ls_structure_factor_coef F
_refine_ls_weighting_details w=1/(\s^2^(F)+0.0001F^2^)
_refine_ls_weighting_scheme sigma
_refine_ls_wR_factor_gt 0.0448
_refine_ls_wR_factor_ref 0.0473
_reflns_number_gt 6236
_reflns_number_total 7650
_reflns_threshold_expression I>3\s(I)
_cod_data_source_file d0dt03113e2.cif
_cod_data_source_block I
_cod_depositor_comments
;
The following automatic conversions were performed:

data item '_diffrn_radiation_probe' value 'X-ray' was changed to
'x-ray' in accordance with the
/home/data/users/saulius/crontab/automatic-downloads/rss-feeds/RSC/lib/dictionaries/cif_core.dic
dictionary named 'cif_core.dic' version 2.4.2 last updated on
2011-04-26.

Automatic conversion script
Id: cif_fix_values 7556 2019-12-06 15:28:31Z antanas 

 Adding full bibliography for 7705691.cif.
;
_cod_database_code 7705691

loop_
_space_group_symop_id
_space_group_symop_operation_xyz
1 x,y,z
2 -x,-y,-z

loop_
_atom_site_label
_atom_site_type_symbol
_atom_site_fract_x
_atom_site_fract_y
_atom_site_fract_z
_atom_site_adp_type
_atom_site_U_iso_or_equiv
_atom_site_site_symmetry_multiplicity
_atom_site_occupancy
_atom_site_calc_flag
_atom_site_refinement_flags
_atom_site_disorder_assembly
_atom_site_disorder_group
Ni1 Ni 0.07546(4) 0.79394(3) 0.22765(3) Uani 0.01035(11) 2 0.93 d . . .
Ni2 Ni 0.48226(4) 0.02968(3) 0.24432(3) Uani 0.01532(13) 2 0.93 d . . .
Co1 Co 0.07546(4) 0.79394(3) 0.22765(3) Uani 0.01035(11) 2 0.07 d . . .
Co2 Co 0.48226(4) 0.02968(3) 0.24432(3) Uani 0.01532(13) 2 0.07 d . . .
O1 O 0.5738(2) 0.40993(13) 0.48588(14) Uani 0.0262(6) 2 1 d . . .
O2 O 0.42601(18) -0.10650(13) 0.26782(12) Uani 0.0186(5) 2 1 d . . .
O3 O 0.19056(15) 0.90229(12) 0.19991(11) Uani 0.0138(5) 2 1 d . . .
O5 O 0.4562(2) -0.25711(13) 0.36242(13) Uani 0.0245(6) 2 1 d . . .
O6 O 0.66300(17) -0.00741(12) 0.14534(11) Uani 0.0159(5) 2 1 d . . .
O8 O 0.73812(16) 0.02085(12) -0.01117(11) Uani 0.0148(5) 2 1 d . . .
O9 O 0.3821(2) 0.32541(19) 0.27718(17) Uani 0.0445(8) 2 1 d . . .
O10 O 0.6466(3) 0.34369(16) 0.31840(17) Uani 0.0477(10) 2 1 d . . .
O11 O -0.10275(16) 0.90469(12) 0.23854(12) Uani 0.0152(5) 2 1 d . . .
O12 O 0.1763(3) 0.4393(2) 0.1678(2) Uani 0.0477(10) 2 1 d . . .
O13 O 0.9642(2) 0.02644(15) 0.33019(15) Uani 0.0299(7) 2 1 d . . .
N1 N 0.05768(18) 0.76406(14) 0.37497(13) Uani 0.0131(6) 2 1 d . . .
O15' O 0.8429(6) 0.3705(4) 0.1824(3) Uani 0.0222(9) 2 0.412(4) d . . .
O15 O 0.9149(4) 0.3598(2) 0.1863(2) Uani 0.0222(9) 2 0.588(4) d . . .
N2 N 0.25698(18) 0.68830(14) 0.20977(13) Uani 0.0130(6) 2 1 d . . .
N3 N -0.04267(18) 0.68786(13) 0.26394(13) Uani 0.0124(6) 2 1 d . . .
N4 N 0.42079(19) 0.10708(14) 0.12196(13) Uani 0.0137(6) 2 1 d . . .
N5 N 0.09585(18) 0.80850(13) 0.08281(13) Uani 0.0115(6) 2 1 d . . .
N6 N 0.5643(2) -0.04588(15) 0.36068(13) Uani 0.0149(6) 2 1 d . . .
O16 O 0.0649(3) 0.5721(3) 0.0111(2) Uani 0.0421(11) 2 0.770(5) d . . .
C1 C 0.4237(2) 0.62331(16) 0.08683(17) Uani 0.0160(7) 2 1 d . . .
C2 C 0.3331(2) 0.62823(16) 0.27457(16) Uani 0.0151(7) 2 1 d . . .
C3 C -0.1840(2) 0.55423(17) 0.50181(17) Uani 0.0182(7) 2 1 d . . .
C4 C -0.0206(2) 0.69581(16) 0.41881(15) Uani 0.0126(7) 2 1 d . . .
C5 C -0.0482(2) 0.66339(17) 0.51834(16) Uani 0.0164(7) 2 1 d . . .
C6 C 0.1081(2) 0.80238(17) 0.42886(17) Uani 0.0164(7) 2 1 d . . .
C7 C -0.0748(2) 0.65564(16) 0.35941(15) Uani 0.0122(6) 2 1 d . . .
C8 C 0.4723(2) -0.17219(17) 0.33854(16) Uani 0.0151(7) 2 1 d . . .
C9 C -0.1623(2) 0.57455(17) 0.24150(18) Uani 0.0186(7) 2 1 d . . .
C10 C -0.1992(2) 0.54370(17) 0.33788(18) Uani 0.0183(7) 2 1 d . . .
C11 C -0.1548(2) 0.58406(16) 0.40025(17) Uani 0.0151(7) 2 1 d . . .
C12 C 0.0458(2) 0.87705(17) -0.07732(16) Uani 0.0158(7) 2 1 d . . .
C13 C 0.6495(2) 0.03281(15) 0.05855(16) Uani 0.0124(7) 2 1 d . . .
C14 C 0.5090(2) 0.10185(16) 0.04177(15) Uani 0.0117(6) 2 1 d . . .
C15 C -0.1328(2) 0.59216(18) 0.55838(16) Uani 0.0188(7) 2 1 d . . .
C16 C 0.4635(2) 0.62856(18) -0.01286(18) Uani 0.0194(8) 2 1 d . . .
C17 C 0.4705(2) 0.15587(16) -0.04564(15) Uani 0.0136(7) 2 1 d . . .
C18 C 0.3000(2) 0.68573(15) 0.11731(16) Uani 0.0120(6) 2 1 d . . .
C19 C 0.6104(2) -0.19435(17) 0.47708(16) Uani 0.0156(7) 2 1 d . . .
C20 C 0.3388(2) 0.21780(18) -0.04718(17) Uani 0.0176(7) 2 1 d . . .
C21 C 0.2942(2) 0.1654(2) 0.12184(17) Uani 0.0189(8) 2 1 d . . .
C22 C 0.6802(2) -0.15077(18) 0.52063(16) Uani 0.0169(7) 2 1 d . . .
C24 C 0.2138(2) 0.75166(16) 0.04883(16) Uani 0.0131(7) 2 1 d . . .
C25 C 0.0082(2) 0.70550(19) 0.57351(16) Uani 0.0201(7) 2 1 d . . .
C26 C 0.1659(2) 0.81997(17) -0.11221(16) Uani 0.0170(7) 2 1 d . . .
C27 C 0.3832(2) 0.69115(18) -0.07757(17) Uani 0.0187(7) 2 1 d . . .
C28 C -0.0840(2) 0.64721(17) 0.20734(16) Uani 0.0156(7) 2 1 d . . .
C29 C 0.2549(2) 0.75405(16) -0.04806(16) Uani 0.0141(7) 2 1 d . . .
C30 C 0.4564(2) 0.56170(17) 0.25128(18) Uani 0.0202(8) 2 1 d . . .
C31 C 0.0138(2) 0.86988(16) 0.02129(15) Uani 0.0137(7) 2 1 d . . .
C32 C 0.6932(2) -0.05428(18) 0.48196(16) Uani 0.0183(7) 2 1 d . . .
C33 C 0.6316(2) -0.00325(17) 0.40105(16) Uani 0.0157(7) 2 1 d . . .
C34 C 0.5019(2) 0.55923(18) 0.15781(19) Uani 0.0202(8) 2 1 d . . .
C35 C 0.2489(2) 0.22370(19) 0.03770(18) Uani 0.0208(8) 2 1 d . . .
C36 C 0.5531(2) -0.13836(17) 0.39565(15) Uani 0.0142(7) 2 1 d . . .
C38 C 0.0857(2) 0.77503(19) 0.52869(17) Uani 0.0210(8) 2 1 d . . .
H1c2 H 0.302894 0.630149 0.340011 Uiso 0.0181 2 1 d . . .
H1c3 H -0.240679 0.506725 0.530129 Uiso 0.0219 2 1 d . . .
H1c6 H 0.162415 0.850961 0.398465 Uiso 0.0197 2 1 d . . .
H1c9 H -0.189764 0.546638 0.198224 Uiso 0.0224 2 1 d . . .
H1c10 H -0.254778 0.495093 0.362536 Uiso 0.0219 2 1 d . . .
H1c12 H -0.016208 0.921578 -0.11967 Uiso 0.019 2 1 d . . .
H1c15 H -0.153439 0.571001 0.626157 Uiso 0.0226 2 1 d . . .
H1c16 H 0.548543 0.587034 -0.034242 Uiso 0.0232 2 1 d . . .
H1c17 H 0.532788 0.150725 -0.103425 Uiso 0.0164 2 1 d . . .
H1c19 H 0.601984 -0.261149 0.502493 Uiso 0.0187 2 1 d . . .
H1c20 H 0.309556 0.256564 -0.106643 Uiso 0.0211 2 1 d . . .
H1c22 H 0.719398 -0.187335 0.577465 Uiso 0.0203 2 1 d . . .
H1c25 H -0.007396 0.68576 0.641612 Uiso 0.0241 2 1 d . . .
H1c26 H 0.189596 0.824514 -0.17928 Uiso 0.0204 2 1 d . . .
H1c27 H 0.412466 0.693447 -0.143938 Uiso 0.0225 2 1 d . . .
H1c28 H -0.0591 0.668573 0.139929 Uiso 0.0187 2 1 d . . .
H1c30 H 0.508272 0.518415 0.30025 Uiso 0.0243 2 1 d . . .
H1c31 H -0.070113 0.910751 0.044991 Uiso 0.0164 2 1 d . . .
H1c32 H 0.743272 -0.023902 0.510287 Uiso 0.022 2 1 d . . .
H1c34 H 0.586139 0.514383 0.140811 Uiso 0.0242 2 1 d . . .
H1c35 H 0.158376 0.266883 0.037634 Uiso 0.025 2 1 d . . .
H1c38 H 0.124066 0.804616 0.565231 Uiso 0.0252 2 1 d . . .
O16' O 0.1574(12) 0.5124(9) -0.0213(7) Uani 0.0421(11) 2 0.230(5) d . . .
H1o10 H 0.662(5) 0.2825(10) 0.334(3) Uiso 0.0572 2 1 d . . .
H1o3 H 0.261(2) 0.896(2) 0.2269(17) Uiso 0.0166 2 1 d . . .
H1o11 H -0.172(3) 0.931(2) 0.208(3) Uiso 0.050(12) 2 1 d . . .
H1o1 H 0.553(4) 0.3652(19) 0.5318(18) Uiso 0.0314 2 1 d . . .
H2o11 H -0.082(4) 0.949(2) 0.258(3) Uiso 0.043(11) 2 1 d . . .
H2o3 H 0.213(3) 0.923(2) 0.1405(13) Uiso 0.0166 2 1 d . . .
H1o13 H 1.033(2) 0.052(2) 0.307(3) Uiso 0.0359 2 1 d . . .
H1o9 H 0.420(4) 0.2685(16) 0.272(3) Uiso 0.0534 2 1 d . . .
H1o16 H 0.125(4) 0.529(3) 0.040(3) Uiso 0.0505 2 0.770(5) d . . .
H1o12 H 0.245(3) 0.405(2) 0.194(3) Uiso 0.0572 2 1 d . . .
H2o13 H 0.896(2) 0.0700(18) 0.344(3) Uiso 0.0359 2 1 d . . .
H2o12 H 0.125(4) 0.402(2) 0.167(3) Uiso 0.0572 2 1 d . . .
H2o9 H 0.444(3) 0.351(3) 0.283(4) Uiso 0.0534 2 1 d . . .
H2o10 H 0.602(9) 0.364(3) 0.366(3) Uiso 0.0572 2 0.5 d . . .
H2o1 H 0.518(5) 0.4621(19) 0.492(4) Uiso 0.0314 2 0.5 d . . .
H2o16 H 0.103(5) 0.593(4) -0.0440(18) Uiso 0.0505 2 0.770(5) d . . .
H3o1 H 0.604(7) 0.386(3) 0.438(2) Uiso 0.0314 2 0.5 d . . .
H3o10 H 0.697(8) 0.360(3) 0.267(4) Uiso 0.0572 2 0.5 d . . .
O4a O 0.56043(17) 0.13647(12) 0.28096(11) Uani 0.0187(4) 2 1 d . . .
O7a O 0.6989(3) 0.1471(2) 0.3779(2) Uani 0.0209(5) 2 1 d . . .
C37a C 0.6312(3) 0.1022(2) 0.3496(2) Uani 0.0159(6) 2 1 d . . .
O4b O 0.2838(6) 0.0902(4) 0.2907(6) Uani 0.0187(6) 2 0.607(3) d . . .
O7b O 0.0888(6) 0.1853(5) 0.2350(5) Uani 0.0209(6) 2 0.607(3) d . . .
C37b C 0.2151(4) 0.1450(4) 0.2252(2) Uani 0.0159(7) 2 0.607(3) d . . .
O4c O 0.2550(10) 0.1114(6) 0.2822(9) Uani 0.0187(6) 2 0.393(3) d . . .
O7c O 0.0949(8) 0.2404(7) 0.2201(7) Uani 0.0209(6) 2 0.393(3) d . . .
C37c C 0.2047(6) 0.1767(4) 0.2139(3) Uani 0.0159(7) 2 0.393(3) d . . .

loop_
_atom_site_aniso_label
_atom_site_aniso_type_symbol
_atom_site_aniso_U_11
_atom_site_aniso_U_22
_atom_site_aniso_U_33
_atom_site_aniso_U_12
_atom_site_aniso_U_13
_atom_site_aniso_U_23
Ni1 Ni 0.01100(16) 0.01135(17) 0.00902(17) -0.00334(13) -0.00186(13) -0.00171(13)
Ni2 Ni 0.02305(19) 0.0183(2) 0.00784(18) -0.01238(15) -0.00300(14) -0.00033(14)
Co1 Co 0.01100(16) 0.01135(17) 0.00902(17) -0.00334(13) -0.00186(13) -0.00171(13)
Co2 Co 0.02305(19) 0.0183(2) 0.00784(18) -0.01238(15) -0.00300(14) -0.00033(14)
O1 O 0.0334(9) 0.0148(8) 0.0250(9) -0.0045(7) 0.0052(8) -0.0031(7)
O2 O 0.0259(8) 0.0195(8) 0.0144(8) -0.0134(7) -0.0063(6) 0.0001(6)
O3 O 0.0119(7) 0.0162(7) 0.0136(7) -0.0060(6) -0.0025(6) -0.0008(6)
O5 O 0.0343(9) 0.0178(8) 0.0263(9) -0.0135(7) -0.0115(7) -0.0004(7)
O6 O 0.0197(7) 0.0163(8) 0.0127(7) -0.0064(6) -0.0064(6) 0.0002(6)
O8 O 0.0123(7) 0.0152(7) 0.0145(7) -0.0015(6) -0.0004(6) -0.0019(6)
O9 O 0.0320(11) 0.0381(12) 0.0349(12) 0.0154(9) 0.0085(9) 0.0068(10)
O10 O 0.089(2) 0.0167(9) 0.0354(12) 0.0166(11) -0.0323(13) -0.0118(8)
O11 O 0.0138(7) 0.0149(7) 0.0178(8) -0.0008(6) -0.0036(6) -0.0066(6)
O12 O 0.0455(13) 0.0475(14) 0.0515(15) -0.0226(11) -0.0180(11) 0.0057(11)
O13 O 0.0410(11) 0.0218(9) 0.0308(10) -0.0062(8) -0.0083(8) -0.0106(8)
N1 N 0.0119(8) 0.0150(9) 0.0116(8) -0.0007(7) -0.0016(6) -0.0039(7)
O15' O 0.0232(17) 0.0198(12) 0.0217(11) -0.0030(15) -0.0023(15) -0.0042(9)
O15 O 0.0232(17) 0.0198(12) 0.0217(11) -0.0030(15) -0.0023(15) -0.0042(9)
N2 N 0.0126(8) 0.0132(8) 0.0131(9) -0.0042(7) -0.0015(7) -0.0018(7)
N3 N 0.0141(8) 0.0123(8) 0.0114(8) -0.0042(6) -0.0029(7) -0.0015(6)
N4 N 0.0144(8) 0.0190(9) 0.0114(8) -0.0091(7) -0.0012(7) -0.0047(7)
N5 N 0.0126(8) 0.0122(8) 0.0106(8) -0.0054(7) -0.0003(6) -0.0025(6)
N6 N 0.0182(8) 0.0173(9) 0.0102(8) -0.0085(7) -0.0006(7) -0.0015(7)
O16 O 0.0526(17) 0.0570(19) 0.0211(13) -0.0301(14) -0.0063(12) 0.0015(11)
C1 C 0.0162(10) 0.0131(10) 0.0205(11) -0.0041(8) -0.0032(8) -0.0054(8)
C2 C 0.0155(10) 0.0144(10) 0.0161(10) -0.0042(8) -0.0043(8) -0.0023(8)
C3 C 0.0142(9) 0.0156(10) 0.0196(11) -0.0037(8) 0.0025(8) 0.0014(8)
C4 C 0.0118(9) 0.0128(10) 0.0121(10) -0.0007(7) -0.0011(7) -0.0031(8)
C5 C 0.0165(10) 0.0193(11) 0.0105(10) 0.0001(8) -0.0021(8) -0.0025(8)
C6 C 0.0169(10) 0.0166(10) 0.0177(11) -0.0030(8) -0.0059(8) -0.0052(8)
C7 C 0.0099(8) 0.0122(9) 0.0126(10) 0.0002(7) -0.0007(7) -0.0030(7)
C8 C 0.0161(9) 0.0183(11) 0.0132(10) -0.0081(8) 0.0010(8) -0.0055(8)
C9 C 0.0199(10) 0.0171(11) 0.0228(12) -0.0066(9) -0.0076(9) -0.0053(9)
C10 C 0.0157(10) 0.0141(10) 0.0255(12) -0.0054(8) -0.0048(9) -0.0020(9)
C11 C 0.0126(9) 0.0133(10) 0.0181(11) -0.0036(8) -0.0022(8) -0.0010(8)
C12 C 0.0199(10) 0.0157(10) 0.0136(10) -0.0075(8) -0.0064(8) 0.0002(8)
C13 C 0.0149(9) 0.0108(9) 0.0134(10) -0.0065(8) -0.0037(8) -0.0011(7)
C14 C 0.0116(9) 0.0136(9) 0.0113(10) -0.0058(8) -0.0010(7) -0.0024(7)
C15 C 0.0171(10) 0.0205(11) 0.0120(10) 0.0004(9) 0.0011(8) 0.0009(8)
C16 C 0.0175(10) 0.0185(11) 0.0229(12) -0.0039(8) 0.0018(9) -0.0095(9)
C17 C 0.0136(9) 0.0158(10) 0.0121(10) -0.0043(8) -0.0024(8) -0.0027(8)
C18 C 0.0096(9) 0.0118(9) 0.0150(10) -0.0039(7) -0.0006(8) -0.0031(8)
C19 C 0.0165(10) 0.0159(10) 0.0126(10) -0.0039(8) 0.0009(8) -0.0022(8)
C20 C 0.0161(10) 0.0198(11) 0.0169(11) -0.0026(8) -0.0054(8) -0.0033(8)
C21 C 0.0121(9) 0.0334(13) 0.0167(11) -0.0080(9) 0.0004(8) -0.0136(9)
C22 C 0.0169(10) 0.0210(11) 0.0115(10) -0.0024(8) -0.0020(8) -0.0032(8)
C24 C 0.0138(9) 0.0112(9) 0.0153(10) -0.0061(8) -0.0020(8) -0.0017(8)
C25 C 0.0236(11) 0.0236(12) 0.0109(10) -0.0006(9) -0.0038(9) -0.0036(8)
C26 C 0.0239(11) 0.0178(11) 0.0114(10) -0.0101(9) -0.0023(8) -0.0017(8)
C27 C 0.0199(10) 0.0206(11) 0.0170(11) -0.0068(9) 0.0031(9) -0.0083(9)
C28 C 0.0182(10) 0.0166(10) 0.0137(10) -0.0046(8) -0.0047(8) -0.0037(8)
C29 C 0.0158(10) 0.0141(10) 0.0142(10) -0.0066(8) -0.0006(8) -0.0039(8)
C30 C 0.0231(11) 0.0136(10) 0.0241(12) 0.0000(9) -0.0114(9) -0.0026(9)
C31 C 0.0147(9) 0.0134(10) 0.0134(10) -0.0028(8) -0.0034(8) -0.0030(8)
C32 C 0.0241(11) 0.0222(12) 0.0132(10) -0.0101(9) -0.0046(8) -0.0055(9)
C33 C 0.0212(10) 0.0165(10) 0.0118(10) -0.0082(8) -0.0016(8) -0.0036(8)
C34 C 0.0181(10) 0.0160(11) 0.0277(12) -0.0014(8) -0.0074(9) -0.0061(9)
C35 C 0.0119(9) 0.0279(12) 0.0253(12) -0.0001(9) -0.0037(9) -0.0137(10)
C36 C 0.0166(9) 0.0171(10) 0.0100(9) -0.0060(8) 0.0015(8) -0.0048(8)
C38 C 0.0229(11) 0.0273(12) 0.0166(11) -0.0029(9) -0.0069(9) -0.0106(9)
O16' O 0.0526(17) 0.0570(19) 0.0211(13) -0.0301(14) -0.0063(12) 0.0015(11)
O4a O 0.0276(7) 0.0152(6) 0.0158(7) -0.0096(5) -0.0062(5) -0.0010(5)
O7a O 0.0251(7) 0.0182(6) 0.0235(7) -0.0096(5) -0.0079(6) -0.0039(6)
C37a C 0.0187(8) 0.0154(8) 0.0149(9) -0.0068(6) -0.0012(7) -0.0035(7)
O4b O 0.0152(11) 0.0187(8) 0.0158(5) 0.0002(7) 0.0018(5) -0.0003(5)
O7b O 0.0133(11) 0.0251(8) 0.0202(6) 0.0000(8) 0.0001(6) -0.0043(5)
C37b C 0.0141(13) 0.0151(11) 0.0168(7) -0.0030(10) 0.0006(7) -0.0030(6)
O4c O 0.0187(9) 0.0159(9) 0.0157(5) 0.0004(8) 0.0029(5) -0.0020(5)
O7c O 0.0168(9) 0.0208(10) 0.0203(6) 0.0027(8) 0.0000(5) -0.0053(5)
C37c C 0.0146(11) 0.0149(13) 0.0169(7) -0.0028(10) 0.0010(6) -0.0040(7)

loop_
_atom_type_symbol
_atom_type_scat_dispersion_real
_atom_type_scat_dispersion_imag
_atom_type_scat_source
C 0.0181 0.0091 'International Tables Vol C tables 4.2.6.8 and 6.1.1.1'
H 0.0000 0.0000 'International Tables Vol C tables 4.2.6.8 and 6.1.1.1'
Co -2.3653 3.6143 'International Tables Vol C tables 4.2.6.8 and 6.1.1.1'
N 0.0311 0.0180 'International Tables Vol C tables 4.2.6.8 and 6.1.1.1'
Na 0.1353 0.1239 'International Tables Vol C tables 4.2.6.8 and 6.1.1.1'
Ni -3.0029 0.5091 'International Tables Vol C tables 4.2.6.8 and 6.1.1.1'
O 0.0492 0.0322 'International Tables Vol C tables 4.2.6.8 and 6.1.1.1'

loop_
_exptl_crystal_face_index_h
_exptl_crystal_face_index_k
_exptl_crystal_face_index_l
_exptl_crystal_face_perp_dist
? ? ? ?

loop_
_geom_angle_atom_site_label_1
_geom_angle_atom_site_label_2
_geom_angle_atom_site_label_3
_geom_angle_site_symmetry_1
_geom_angle_site_symmetry_2
_geom_angle_site_symmetry_3
_geom_angle
_geom_angle_publ_flag
O3 Ni1 O11 . . . 86.71(6) ?
O3 Ni1 N1 . . . 96.22(8) ?
O3 Ni1 N2 . . . 91.28(7) ?
O3 Ni1 N3 . . . 176.32(7) ?
O3 Ni1 N5 . . . 88.32(8) ?
O11 Ni1 N1 . . . 86.62(7) ?
O11 Ni1 N2 . . . 176.87(6) ?
O11 Ni1 N3 . . . 91.84(7) ?
O11 Ni1 N5 . . . 97.32(7) ?
N1 Ni1 N2 . . . 95.99(7) ?
N1 Ni1 N3 . . . 80.30(8) ?
N1 Ni1 N5 . . . 174.17(8) ?
N2 Ni1 N3 . . . 90.31(7) ?
N2 Ni1 N5 . . . 80.22(7) ?
N3 Ni1 N5 . . . 95.23(8) ?
N4 Ni2 N6 . . . 173.84(8) ?
N4 Ni2 O4b . . . 80.4(2) ?
N6 Ni2 O4b . . . 105.0(2) ?
H1o1 O1 H2o1 . . . 108(4) ?
Ni1 O3 H1o3 . . . 124(2) ?
Ni1 O3 H2o3 . . . 111(2) ?
H1o3 O3 H2o3 . . . 108(2) ?
H1o9 O9 H2o9 . . . 108(4) ?
H1o10 O10 H2o10 . . . 108(4) ?
Ni1 O11 H1o11 . . . 136(3) ?
Ni1 O11 H2o11 . . . 109(2) ?
H1o11 O11 H2o11 . . . 108(3) ?
H1o12 O12 H2o12 . . . 108(4) ?
H1o13 O13 H2o13 . . . 108(3) ?
Ni1 N1 C4 . . . 112.29(17) ?
Ni1 N1 C6 . . . 129.54(15) ?
C4 N1 C6 . . . 118.15(19) ?
Ni1 N2 C2 . . . 128.94(16) ?
Ni1 N2 C18 . . . 112.38(13) ?
C2 N2 C18 . . . 118.65(17) ?
Ni1 N3 C7 . . . 112.80(18) ?
Ni1 N3 C28 . . . 128.72(14) ?
C7 N3 C28 . . . 118.4(2) ?
Ni2 N4 C14 . . . 119.09(14) ?
Ni2 N4 C21 . . . 119.02(15) ?
C14 N4 C21 . . . 121.86(19) ?
Ni1 N5 C24 . . . 113.11(14) ?
Ni1 N5 C31 . . . 128.35(14) ?
C24 N5 C31 . . . 118.37(19) ?
Ni2 N6 C33 . . . 119.14(15) ?
Ni2 N6 C36 . . . 119.15(19) ?
C33 N6 C36 . . . 121.7(2) ?
O16' O16 H1o16 . . . 53(3) ?
O16' O16 H2o16 . . . 65(3) ?
H1o16 O16 H2o16 . . . 108(4) ?
C16 C1 C18 . . . 118.94(19) ?
C16 C1 C34 . . . 124.0(2) ?
C18 C1 C34 . . . 117.0(2) ?
N2 C2 C30 . . . 122.5(2) ?
N2 C2 H1c2 . . . 118.74 ?
C30 C2 H1c2 . . . 118.74 ?
C11 C3 C15 . . . 121.0(2) ?
C11 C3 H1c3 . . . 119.52 ?
C15 C3 H1c3 . . . 119.52 ?
N1 C4 C5 . . . 123.1(2) ?
N1 C4 C7 . . . 117.33(19) ?
C5 C4 C7 . . . 119.6(2) ?
C4 C5 C15 . . . 119.4(2) ?
C4 C5 C25 . . . 117.1(2) ?
C15 C5 C25 . . . 123.5(2) ?
N1 C6 C38 . . . 122.9(2) ?
N1 C6 H1c6 . . . 118.56 ?
C38 C6 H1c6 . . . 118.56 ?
N3 C7 C4 . . . 117.2(2) ?
N3 C7 C11 . . . 122.7(2) ?
C4 C7 C11 . . . 120.1(2) ?
O2 C8 O5 . . . 125.6(3) ?
O2 C8 C36 . . . 114.7(2) ?
O5 C8 C36 . . . 119.6(2) ?
C10 C9 C28 . . . 119.1(3) ?
C10 C9 H1c9 . . . 120.45 ?
C28 C9 H1c9 . . . 120.46 ?
C9 C10 C11 . . . 119.5(2) ?
C9 C10 H1c10 . . . 120.26 ?
C11 C10 H1c10 . . . 120.26 ?
C3 C11 C7 . . . 119.1(2) ?
C3 C11 C10 . . . 123.5(2) ?
C7 C11 C10 . . . 117.4(2) ?
C26 C12 C31 . . . 119.4(2) ?
C26 C12 H1c12 . . . 120.29 ?
C31 C12 H1c12 . . . 120.29 ?
O6 C13 O8 . . . 126.41(19) ?
O6 C13 C14 . . . 115.10(18) ?
O8 C13 C14 . . . 118.50(19) ?
N4 C14 C13 . . . 113.11(18) ?
N4 C14 C17 . . . 120.93(18) ?
C13 C14 C17 . . . 125.97(18) ?
C3 C15 C5 . . . 120.9(2) ?
C3 C15 H1c15 . . . 119.56 ?
C5 C15 H1c15 . . . 119.56 ?
C1 C16 C27 . . . 121.2(2) ?
C1 C16 H1c16 . . . 119.39 ?
C27 C16 H1c16 . . . 119.39 ?
C14 C17 C20 . . . 118.05(19) ?
C14 C17 H1c17 . . . 120.98 ?
C20 C17 H1c17 . . . 120.98 ?
N2 C18 C1 . . . 122.96(19) ?
N2 C18 C24 . . . 117.07(17) ?
C1 C18 C24 . . . 120.0(2) ?
C22 C19 C36 . . . 118.1(2) ?
C22 C19 H1c19 . . . 120.93 ?
C36 C19 H1c19 . . . 120.93 ?
C17 C20 C35 . . . 120.2(2) ?
C17 C20 H1c20 . . . 119.91 ?
C35 C20 H1c20 . . . 119.91 ?
N4 C21 C35 . . . 120.9(2) ?
N4 C21 C37b . . . 108.0(2) ?
N4 C21 C37c . . . 120.0(3) ?
C35 C21 C37b . . . 130.9(2) ?
C35 C21 C37c . . . 118.9(3) ?
C37b C21 C37c . . . 16.3(3) ?
C19 C22 C32 . . . 120.2(2) ?
C19 C22 H1c22 . . . 119.93 ?
C32 C22 H1c22 . . . 119.92 ?
N5 C24 C18 . . . 117.0(2) ?
N5 C24 C29 . . . 123.37(19) ?
C18 C24 C29 . . . 119.63(18) ?
C5 C25 C38 . . . 119.4(2) ?
C5 C25 H1c25 . . . 120.31 ?
C38 C25 H1c25 . . . 120.31 ?
C12 C26 C29 . . . 119.2(2) ?
C12 C26 H1c26 . . . 120.41 ?
C29 C26 H1c26 . . . 120.41 ?
C16 C27 C29 . . . 120.9(2) ?
C16 C27 H1c27 . . . 119.55 ?
C29 C27 H1c27 . . . 119.55 ?
N3 C28 C9 . . . 122.9(2) ?
N3 C28 H1c28 . . . 118.53 ?
C9 C28 H1c28 . . . 118.53 ?
C24 C29 C26 . . . 117.25(18) ?
C24 C29 C27 . . . 119.33(19) ?
C26 C29 C27 . . . 123.4(2) ?
C2 C30 C34 . . . 119.3(2) ?
C2 C30 H1c30 . . . 120.33 ?
C34 C30 H1c30 . . . 120.33 ?
N5 C31 C12 . . . 122.42(18) ?
N5 C31 H1c31 . . . 118.79 ?
C12 C31 H1c31 . . . 118.79 ?
C22 C32 C33 . . . 118.0(3) ?
C22 C32 H1c32 . . . 121.01 ?
C33 C32 H1c32 . . . 121.01 ?
N6 C33 C32 . . . 121.1(2) ?
N6 C33 C37a . . . 112.8(2) ?
C32 C33 C37a . . . 126.2(3) ?
C1 C34 C30 . . . 119.4(2) ?
C1 C34 H1c34 . . . 120.28 ?
C30 C34 H1c34 . . . 120.28 ?
C20 C35 C21 . . . 118.1(2) ?
C20 C35 H1c35 . . . 120.95 ?
C21 C35 H1c35 . . . 120.95 ?
N6 C36 C8 . . . 112.98(19) ?
N6 C36 C19 . . . 120.9(3) ?
C8 C36 C19 . . . 126.1(2) ?
C6 C38 C25 . . . 119.4(3) ?
C6 C38 H1c38 . . . 120.3 ?
C25 C38 H1c38 . . . 120.3 ?
C33 C37a O4a . . . 115.8(3) ?
C33 C37a O7a . . . 118.0(3) ?
O4a C37a O7a . . . 126.2(3) ?
Ni2 O4b C37b . . . 114.1(5) ?
Ni2 O4b O4c . . . 139(2) ?
C37b O4b O4c . . . 29(2) ?
C37b O7b O7c . . . 99.6(8) ?
C37b O7b C37c . . . 20.5(4) ?
O7c O7b C37c . . . 79.5(8) ?
C21 C37b O4b . . . 117.9(4) ?
C21 C37b O7b . . . 115.9(4) ?
C21 C37b O4c . . . 127.1(7) ?
C21 C37b C37c . . . 73.7(7) ?
O4b C37b O7b . . . 126.2(5) ?
O4b C37b O4c . . . 11.1(7) ?
O4b C37b C37c . . . 133.3(12) ?
O7b C37b O4c . . . 116.6(7) ?
O7b C37b C37c . . . 63.5(9) ?
O4c C37b C37c . . . 126.2(14) ?
O4b O4c C37b . . . 139(3) ?
O4b O4c C37c . . . 149(3) ?
C37b O4c C37c . . . 16.2(5) ?
O7b O7c C37c . . . 62.2(7) ?
C21 C37c O7b . . . 130.6(6) ?
C21 C37c C37b . . . 90.0(8) ?
C21 C37c O4c . . . 110.1(6) ?
C21 C37c O7c . . . 123.7(5) ?
O7b C37c C37b . . . 96.0(11) ?
O7b C37c O4c . . . 103.8(6) ?
O7b C37c O7c . . . 38.3(6) ?
C37b C37c O4c . . . 37.6(10) ?
C37b C37c O7c . . . 133.5(11) ?
O4c C37c O7c . . . 126.2(7) ?

loop_
_geom_bond_atom_site_label_1
_geom_bond_atom_site_label_2
_geom_bond_site_symmetry_1
_geom_bond_site_symmetry_2
_geom_bond_distance
_geom_bond_publ_flag
Ni1 O3 . . 2.0903(18) ?
Ni1 O11 . . 2.0858(15) ?
Ni1 N1 . . 2.0804(19) ?
Ni1 N2 . . 2.0797(17) ?
Ni1 N3 . . 2.073(2) ?
Ni1 N5 . . 2.0665(19) ?
Ni2 N4 . . 1.9715(19) ?
Ni2 N6 . . 1.9754(19) ?
Ni2 O4b . . 2.018(6) ?
O1 H1o1 . . 0.84(2) ?
O1 H2o1 . . 0.84(3) ?
O2 C8 . . 1.280(3) ?
O3 H1o3 . . 0.85(3) ?
O3 H2o3 . . 0.850(18) ?
O5 C8 . . 1.232(3) ?
O6 C13 . . 1.274(3) ?
O8 C13 . . 1.238(3) ?
O9 H1o9 . . 0.84(3) ?
O9 H2o9 . . 0.84(4) ?
O10 H1o10 . . 0.836(14) ?
O10 H2o10 . . 0.84(5) ?
O11 H1o11 . . 0.85(4) ?
O11 H2o11 . . 0.85(4) ?
O12 H1o12 . . 0.84(3) ?
O12 H2o12 . . 0.84(4) ?
O13 H1o13 . . 0.84(3) ?
O13 H2o13 . . 0.84(2) ?
N1 C4 . . 1.365(3) ?
N1 C6 . . 1.323(4) ?
O15' O15 . . 0.707(7) ?
N2 C2 . . 1.323(3) ?
N2 C18 . . 1.356(3) ?
N3 C7 . . 1.359(3) ?
N3 C28 . . 1.326(4) ?
N4 C14 . . 1.336(3) ?
N4 C21 . . 1.331(3) ?
N5 C24 . . 1.348(3) ?
N5 C31 . . 1.331(3) ?
N6 C33 . . 1.332(4) ?
N6 C36 . . 1.328(3) ?
O16 O16' . . 1.217(11) ?
O16 H1o16 . . 0.84(4) ?
O16 H2o16 . . 0.84(3) ?
C1 C16 . . 1.434(4) ?
C1 C18 . . 1.408(3) ?
C1 C34 . . 1.414(3) ?
C2 C30 . . 1.406(3) ?
C2 H1c2 . . 0.96 ?
C3 C11 . . 1.435(3) ?
C3 C15 . . 1.356(4) ?
C3 H1c3 . . 0.96 ?
C4 C5 . . 1.409(3) ?
C4 C7 . . 1.429(4) ?
C5 C15 . . 1.433(4) ?
C5 C25 . . 1.414(4) ?
C6 C38 . . 1.406(3) ?
C6 H1c6 . . 0.96 ?
C7 C11 . . 1.407(3) ?
C8 C36 . . 1.522(4) ?
C9 C10 . . 1.375(3) ?
C9 C28 . . 1.400(4) ?
C9 H1c9 . . 0.96 ?
C10 C11 . . 1.411(4) ?
C10 H1c10 . . 0.96 ?
C12 C26 . . 1.369(3) ?
C12 C31 . . 1.409(3) ?
C12 H1c12 . . 0.96 ?
C13 C14 . . 1.524(3) ?
C14 C17 . . 1.386(3) ?
C15 H1c15 . . 0.96 ?
C16 C27 . . 1.357(3) ?
C16 H1c16 . . 0.96 ?
C17 C20 . . 1.392(3) ?
C17 H1c17 . . 0.96 ?
C18 C24 . . 1.442(3) ?
C19 C22 . . 1.392(4) ?
C19 C36 . . 1.392(3) ?
C19 H1c19 . . 0.96 ?
C20 C35 . . 1.399(3) ?
C20 H1c20 . . 0.96 ?
C21 C35 . . 1.386(3) ?
C21 C37b . . 1.560(4) ?
C21 C37c . . 1.498(5) ?
C22 C32 . . 1.392(4) ?
C22 H1c22 . . 0.96 ?
C24 C29 . . 1.402(3) ?
C25 C38 . . 1.375(4) ?
C25 H1c25 . . 0.96 ?
C26 C29 . . 1.418(3) ?
C26 H1c26 . . 0.96 ?
C27 C29 . . 1.437(3) ?
C27 H1c27 . . 0.96 ?
C28 H1c28 . . 0.96 ?
C30 C34 . . 1.373(4) ?
C30 H1c30 . . 0.96 ?
C31 H1c31 . . 0.96 ?
C32 C33 . . 1.391(3) ?
C32 H1c32 . . 0.96 ?
C33 C37a . . 1.513(4) ?
C34 H1c34 . . 0.96 ?
C35 H1c35 . . 0.96 ?
C38 H1c38 . . 0.96 ?
O4a C37a . . 1.268(4) ?
O7a C37a . . 1.247(5) ?
O4b C37b . . 1.268(8) ?
O4b O4c . . 0.376(10) ?
O7b C37b . . 1.247(6) ?
O7b O7c . . 0.786(12) ?
O7b C37c . . 1.122(8) ?
C37b O4c . . 0.958(12) ?
C37b C37c . . 0.438(8) ?
O4c C37c . . 1.268(11) ?
O7c C37c . . 1.247(9) ?

loop_
_geom_hbond_atom_site_label_D
_geom_hbond_atom_site_label_H
_geom_hbond_atom_site_label_A
_geom_hbond_site_symmetry_D
_geom_hbond_site_symmetry_H
_geom_hbond_site_symmetry_A
_geom_hbond_distance_DH
_geom_hbond_distance_HA
_geom_hbond_distance_DA
_geom_hbond_angle_DHA
_geom_hbond_publ_flag
C25 H1c25 O7c . . 2_566 0.96 2.47 3.262(11) 139.47 ?
C31 H1c31 O8 . . 1_465 0.96 2.29 3.081(2) 138.80 ?
C38 H1c38 O7a . . 2_666 0.96 2.43 3.339(5) 158.12 ?
O10 H1o10 O7a . . . 0.836(14) 1.860(15) 2.694(4) 176(5) ?
O3 H1o3 O2 . . 1_565 0.85(3) 1.86(3) 2.701(3) 171(2) ?
O11 H1o11 O6 . . 1_465 0.85(4) 1.95(4) 2.794(2) 177(4) ?
O1 H1o1 O5 . . 2_656 0.84(2) 1.89(2) 2.719(2) 168(3) ?
O11 H2o11 O13 . . 1_465 0.85(4) 1.95(4) 2.779(3) 166(3) ?
O3 H2o3 O8 . . 2_665 0.850(18) 1.880(19) 2.728(2) 175(3) ?
O13 H1o13 O7b . . 1_655 0.84(3) 2.09(3) 2.805(7) 143(2) ?
O13 H1o13 C37b . . 1_655 0.84(3) 2.47(3) 3.298(5) 173(3) ?
O9 H1o9 O4a . . . 0.84(3) 2.06(2) 2.860(3) 161(4) ?
O16 H1o16 O12 . . . 0.84(4) 2.06(4) 2.794(4) 147(4) ?
O16' H1o16 O12 . . . 0.97(5) 2.06(4) 2.730(10) 125(3) ?
O12 H1o12 O9 . . . 0.84(3) 1.95(4) 2.776(4) 170(4) ?
O13 H2o13 O7a . . . 0.84(2) 2.05(2) 2.856(3) 163(3) ?
O12 H2o12 O15 . . 1_455 0.84(4) 2.28(4) 3.058(5) 154(3) ?
O12 H2o12 O7c . . . 0.84(4) 2.35(4) 3.061(10) 143(3) ?
O9 H2o9 O10 . . . 0.84(4) 2.16(4) 2.922(4) 152(3) ?
O10 H2o10 O1 . . . 0.84(5) 2.01(5) 2.797(3) 157(9) ?
O1 H2o1 O1 . . 2_666 0.84(3) 1.94(3) 2.755(3) 166(6) ?
O16 H2o16 O15' . . 2_665 0.84(3) 1.97(3) 2.785(5) 166(5) ?
O16 H2o16 O15 . . 2_665 0.84(3) 2.06(3) 2.796(4) 147(5) ?
O16' H2o16 O15' . . 2_665 1.15(5) 1.97(3) 2.518(10) 105(2) ?
O16' H2o16 O15 . . 2_665 1.15(5) 2.06(3) 2.730(10) 114(3) ?

loop_
_geom_torsion_atom_site_label_1
_geom_torsion_atom_site_label_2
_geom_torsion_atom_site_label_3
_geom_torsion_atom_site_label_4
_geom_torsion_site_symmetry_1
_geom_torsion_site_symmetry_2
_geom_torsion_site_symmetry_3
_geom_torsion_site_symmetry_4
_geom_torsion
_geom_torsion_publ_flag
? ? ? ? ? ? ? ? ? ?

loop_
_restr_angle_atom_site_label_1
_restr_angle_site_symmetry_1
_restr_angle_atom_site_label_2
_restr_angle_site_symmetry_2
_restr_angle_atom_site_label_3
_restr_angle_site_symmetry_3
_restr_angle_target
_restr_angle_target_weight_param
? ? ? ? ? ? ? ?

loop_
_restr_distance_atom_site_label_1
_restr_distance_site_symmetry_1
_restr_distance_atom_site_label_2
_restr_distance_site_symmetry_2
_restr_distance_target
_restr_distance_target_weight_param
? ? ? ? ? ?

loop_
_restr_equal_angle_atom_site_label_1
_restr_equal_angle_site_symmetry_1
_restr_equal_angle_atom_site_label_2
_restr_equal_angle_site_symmetry_2
_restr_equal_angle_atom_site_label_3
_restr_equal_angle_site_symmetry_3
_restr_equal_angle_class_class_id
_restr_equal_angle_class_target_weight_param
H1o11 . O11 . H2o11 . 1 0.01
H1o3 . O3 . H2o3 . 1 0.01
H1o10 . O10 . H2o10 . 1 0.01
H1o10 . O10 . H3o10 . 1 0.01
H1o1 . O1 . H2o1 . 1 0.01
H1o1 . O1 . H3o1 . 1 0.01
H1o12 . O12 . H2o12 . 1 0.01
H1o9 . O9 . H2o9 . 1 0.01
H1o13 . O13 . H2o13 . 1 0.01
H1o16 . O16 . H2o16 . 1 0.01

loop_
_restr_equal_distance_atom_site_label_1
_restr_equal_distance_site_symmetry_1
_restr_equal_distance_atom_site_label_2
_restr_equal_distance_site_symmetry_2
_restr_equal_distance_class_class_id
_restr_equal_distance_class_target_weight_param
H1o11 . O11 . 1 0.001
O11 . H2o11 . 1 0.001
O3 . H1o3 . 1 0.001
O3 . H2o3 . 1 0.001
O10 . H1o10 . 2 0.001
O10 . H2o10 . 2 0.001
O10 . H3o10 . 2 0.001
O1 . H1o1 . 2 0.001
O1 . H2o1 . 2 0.001
O1 . H3o1 . 2 0.001
O12 . H1o12 . 2 0.001
O12 . H2o12 . 2 0.001
O9 . H1o9 . 2 0.001
O9 . H2o9 . 2 0.001
O13 . H1o13 . 2 0.001
O13 . H2o13 . 2 0.001
O16 . H1o16 . 2 0.001
O16 . H2o16 . 2 0.001

loop_
_restr_equal_torsion_atom_site_label_1
_restr_equal_torsion_site_symmetry_1
_restr_equal_torsion_atom_site_label_2
_restr_equal_torsion_site_symmetry_2
_restr_equal_torsion_atom_site_label_3
_restr_equal_torsion_site_symmetry_3
_restr_equal_torsion_atom_site_label_4
_restr_equal_torsion_site_symmetry_4
_restr_equal_torsion_class_class_id
_restr_equal_torsion_class_target_weight_param
? ? ? ? ? ? ? ? ? ?

loop_
_restr_torsion_atom_site_label_1
_restr_torsion_site_symmetry_1
_restr_torsion_atom_site_label_2
_restr_torsion_site_symmetry_2
_restr_torsion_atom_site_label_3
_restr_torsion_site_symmetry_3
_restr_torsion_atom_site_label_4
_restr_torsion_site_symmetry_4
_restr_torsion_angle_target
_restr_torsion_weight_param
? ? ? ? ? ? ? ? ? ?

loop_
_twin_individual_id
_twin_individual_mass_fraction_refined
_twin_individual_twin_matrix_11
_twin_individual_twin_matrix_12
_twin_individual_twin_matrix_13
_twin_individual_twin_matrix_21
_twin_individual_twin_matrix_22
_twin_individual_twin_matrix_23
_twin_individual_twin_matrix_31
_twin_individual_twin_matrix_32
_twin_individual_twin_matrix_33
? ? ? ? ? ? ? ? ? ? ?

loop_
_jana_atom_site_adp_c_label
_jana_atom_site_adp_c_type_symbol
_jana_atom_site_adp_c_111
_jana_atom_site_adp_c_112
_jana_atom_site_adp_c_113
_jana_atom_site_adp_c_122
_jana_atom_site_adp_c_123
_jana_atom_site_adp_c_133
_jana_atom_site_adp_c_222
_jana_atom_site_adp_c_223
_jana_atom_site_adp_c_233
_jana_atom_site_adp_c_333
? ? ? ? ? ? ? ? ? ? ? ?

loop_
_jana_atom_site_adp_d_label
_jana_atom_site_adp_d_type_symbol
_jana_atom_site_adp_d_1111
_jana_atom_site_adp_d_1112
_jana_atom_site_adp_d_1113
_jana_atom_site_adp_d_1122
_jana_atom_site_adp_d_1123
_jana_atom_site_adp_d_1133
_jana_atom_site_adp_d_1222
_jana_atom_site_adp_d_1223
_jana_atom_site_adp_d_1233
_jana_atom_site_adp_d_1333
_jana_atom_site_adp_d_2222
_jana_atom_site_adp_d_2223
_jana_atom_site_adp_d_2233
_jana_atom_site_adp_d_2333
_jana_atom_site_adp_d_3333
? ? ? ? ? ? ? ? ? ? ? ? ? ? ? ? ?

loop_
_jana_atom_site_adp_e_label
_jana_atom_site_adp_e_type_symbol
_jana_atom_site_adp_e_11111
_jana_atom_site_adp_e_11112
_jana_atom_site_adp_e_11113
_jana_atom_site_adp_e_11122
_jana_atom_site_adp_e_11123
_jana_atom_site_adp_e_11133
_jana_atom_site_adp_e_11222
_jana_atom_site_adp_e_11223
_jana_atom_site_adp_e_11233
_jana_atom_site_adp_e_11333
_jana_atom_site_adp_e_12222
_jana_atom_site_adp_e_12223
_jana_atom_site_adp_e_12233
_jana_atom_site_adp_e_12333
_jana_atom_site_adp_e_13333
_jana_atom_site_adp_e_22222
_jana_atom_site_adp_e_22223
_jana_atom_site_adp_e_22233
_jana_atom_site_adp_e_22333
_jana_atom_site_adp_e_23333
_jana_atom_site_adp_e_33333
? ? ? ? ? ? ? ? ? ? ? ? ? ? ? ? ? ? ? ? ? ? ?

loop_
_jana_atom_site_adp_f_label
_jana_atom_site_adp_f_type_symbol
_jana_atom_site_adp_f_111111
_jana_atom_site_adp_f_111112
_jana_atom_site_adp_f_111113
_jana_atom_site_adp_f_111122
_jana_atom_site_adp_f_111123
_jana_atom_site_adp_f_111133
_jana_atom_site_adp_f_111222
_jana_atom_site_adp_f_111223
_jana_atom_site_adp_f_111233
_jana_atom_site_adp_f_111333
_jana_atom_site_adp_f_112222
_jana_atom_site_adp_f_112223
_jana_atom_site_adp_f_112233
_jana_atom_site_adp_f_112333
_jana_atom_site_adp_f_113333
_jana_atom_site_adp_f_122222
_jana_atom_site_adp_f_122223
_jana_atom_site_adp_f_122233
_jana_atom_site_adp_f_122333
_jana_atom_site_adp_f_123333
_jana_atom_site_adp_f_133333
_jana_atom_site_adp_f_222222
_jana_atom_site_adp_f_222223
_jana_atom_site_adp_f_222233
_jana_atom_site_adp_f_222333
_jana_atom_site_adp_f_223333
_jana_atom_site_adp_f_233333
_jana_atom_site_adp_f_333333
? ? ? ? ? ? ? ? ? ? ? ? ? ? ? ? ? ? ? ? ? ? ? ? ? ? ? ? ? ?
